data_4123425
loop_
_publ_author_name
'Fallon, Brendan J.'
'Derat, Etienne'
'Amatore, Muriel'
'Aubert, Corinne'
'Chemla, Fabrice'
'Ferreira, Franck'
'Perez-Luna, Alejandro'
'Petit, Marc'

_publ_section_title
;
 C-h activation/functionalization catalyzed by simple, well-defined
 low-valent cobalt complexes.
;
_journal_issue 7
_journal_name_full 'Journal of the American Chemical Society'
_journal_page_first 2448
_journal_page_last 2451
_journal_paper_doi 10.1021/ja512728f
_journal_volume 137
_journal_year 2015
_chemical_formula_moiety 'C30 H24 N2 O'
_chemical_formula_sum 'C30 H24 N2 O'
_chemical_formula_weight 428.51
_space_group_crystal_system triclinic
_space_group_IT_number 2
_space_group_name_Hall '-P 1'
_space_group_name_H-M_alt 'P -1'
_symmetry_space_group_name_Hall '-P 1'
_symmetry_space_group_name_H-M 'P -1'
_atom_sites_solution_hydrogens geom
_atom_sites_solution_primary direct
_atom_sites_solution_secondary difmap
_audit_creation_method SHELXL
_cell_angle_alpha 78.804(2)
_cell_angle_beta 81.019(2)
_cell_angle_gamma 72.871(2)
_cell_formula_units_Z 2
_cell_length_a 9.3127(3)
_cell_length_b 9.9133(3)
_cell_length_c 13.4051(3)
_cell_measurement_reflns_used 9965
_cell_measurement_temperature 200(1)
_cell_measurement_theta_max 30.37
_cell_measurement_theta_min 2.31
_cell_volume 1153.68(6)
_computing_cell_refinement 'Bruker SAINT'
_computing_data_collection 'Bruker APEX2'
_computing_data_reduction 'Bruker SAINT'
_computing_publication_material 'WinGX publication routines (Farrugia, 2012)'
_computing_structure_refinement 'SHELXL-2013 (Sheldrick, 2013)'
_computing_structure_solution 'SIR92 (Giacovazzo et al, 1993)'
_diffrn_ambient_temperature 200(1)
_diffrn_detector_area_resol_mean 8.3333
_diffrn_measured_fraction_theta_full 0.998
_diffrn_measured_fraction_theta_max 0.996
_diffrn_measurement_device_type 'Bruker APEX-II CCD'
_diffrn_measurement_method '\f and \w scans'
_diffrn_radiation_monochromator 'curved graphite'
_diffrn_radiation_source 'fine-focus sealed tube'
_diffrn_radiation_type MoK\a
_diffrn_radiation_wavelength 0.71073
_diffrn_reflns_av_R_equivalents 0.0266
_diffrn_reflns_av_unetI/netI 0.0214
_diffrn_reflns_Laue_measured_fraction_full 0.998
_diffrn_reflns_Laue_measured_fraction_max 0.996
_diffrn_reflns_limit_h_max 13
_diffrn_reflns_limit_h_min -13
_diffrn_reflns_limit_k_max 13
_diffrn_reflns_limit_k_min -14
_diffrn_reflns_limit_l_max 19
_diffrn_reflns_limit_l_min -19
_diffrn_reflns_number 39778
_diffrn_reflns_point_group_measured_fraction_full 0.998
_diffrn_reflns_point_group_measured_fraction_max 0.996
_diffrn_reflns_theta_full 25.242
_diffrn_reflns_theta_max 30.575
_diffrn_reflns_theta_min 1.557
_exptl_absorpt_coefficient_mu 0.075
_exptl_absorpt_correction_T_max 1.000
_exptl_absorpt_correction_T_min 0.930
_exptl_absorpt_correction_type multi-scan
_exptl_absorpt_process_details
; 
R.H. Blessing, Acta Cryst. (1995), A51, 33-38
;
_exptl_crystal_colour colourless
_exptl_crystal_density_diffrn 1.234
_exptl_crystal_density_method 'not measured'
_exptl_crystal_description prism
_exptl_crystal_F_000 452
_exptl_crystal_size_max 0.2
_exptl_crystal_size_mid 0.2
_exptl_crystal_size_min 0.1
_refine_diff_density_max 0.381
_refine_diff_density_min -0.199
_refine_diff_density_rms 0.045
_refine_ls_extinction_method none
_refine_ls_goodness_of_fit_ref 1.027
_refine_ls_hydrogen_treatment constr
_refine_ls_matrix_type full
_refine_ls_number_parameters 300
_refine_ls_number_reflns 7058
_refine_ls_number_restraints 0
_refine_ls_restrained_S_all 1.027
_refine_ls_R_factor_all 0.0638
_refine_ls_R_factor_gt 0.0471
_refine_ls_shift/su_max 0.000
_refine_ls_shift/su_mean 0.000
_refine_ls_structure_factor_coef Fsqd
_refine_ls_weighting_details 'w=1/[\s^2^(Fo^2^)+(0.0704P)^2^+0.2887P] where P=(Fo^2^+2Fc^2^)/3'
_refine_ls_weighting_scheme calc
_refine_ls_wR_factor_gt 0.1227
_refine_ls_wR_factor_ref 0.1359
_reflns_number_gt 5513
_reflns_number_total 7058
_reflns_threshold_expression 'I > 2\s(I)'
_cod_data_source_file ja512728f_si_007.cif
_cod_data_source_block bdf212f3
_cod_depositor_comments 'Adding full bibliography for 4123423--4123429.cif.'
_cod_database_code 4123425
_shelx_space_group_comment
;
The symmetry employed for this shelxl refinement is uniquely defined
by the following loop, which should always be used as a source of
symmetry information in preference to the above space-group names.
They are only intended as comments.
;

loop_
_space_group_symop_operation_xyz
'x, y, z'
'-x, -y, -z'

loop_
_atom_site_label
_atom_site_type_symbol
_atom_site_fract_x
_atom_site_fract_y
_atom_site_fract_z
_atom_site_U_iso_or_equiv
_atom_site_adp_type
_atom_site_occupancy
_atom_site_site_symmetry_order
_atom_site_calc_flag
_atom_site_refinement_flags_posn
_atom_site_refinement_flags_adp
O1 O -0.18923(10) 0.28776(12) 0.57451(8) 0.0446(2) Uani 1 1 d . .
N1 N 0.39453(10) 0.17979(10) 0.37283(7) 0.02510(19) Uani 1 1 d . .
N2 N 0.79496(12) 0.04541(14) -0.02866(9) 0.0406(3) Uani 1 1 d . .
C1 C 0.62601(11) 0.22044(11) 0.29563(8) 0.02099(19) Uani 1 1 d . .
C2 C 0.62943(11) 0.16792(10) 0.20473(8) 0.01962(19) Uani 1 1 d . .
C3 C 0.76919(11) 0.13089(11) 0.14518(8) 0.0226(2) Uani 1 1 d . .
C4 C 0.90213(12) 0.14170(13) 0.17495(9) 0.0271(2) Uani 1 1 d . .
H4 H 0.9955 0.1139 0.1340 0.032 Uiso 1 1 calc R U
C5 C 0.89620(12) 0.19320(13) 0.26461(9) 0.0285(2) Uani 1 1 d . .
H5 H 0.9857 0.2013 0.2857 0.034 Uiso 1 1 calc R U
C6 C 0.75900(12) 0.23297(12) 0.32365(8) 0.0251(2) Uani 1 1 d . .
H6 H 0.7555 0.2696 0.3847 0.030 Uiso 1 1 calc R U
C7 C 0.48184(12) 0.25982(12) 0.36354(8) 0.0235(2) Uani 1 1 d . .
C8 C 0.45610(16) 0.38844(17) 0.41487(13) 0.0458(4) Uani 1 1 d . .
H8A H 0.3589 0.4034 0.4575 0.069 Uiso 1 1 calc R U
H8B H 0.4551 0.4730 0.3628 0.069 Uiso 1 1 calc R U
H8C H 0.5375 0.3727 0.4577 0.069 Uiso 1 1 calc R U
C9 C 0.24854(12) 0.21095(12) 0.42697(8) 0.0235(2) Uani 1 1 d . .
C10 C 0.20992(14) 0.10608(13) 0.50201(9) 0.0306(2) Uani 1 1 d . .
H10 H 0.2833 0.0175 0.5180 0.037 Uiso 1 1 calc R U
C11 C 0.06559(14) 0.12828(14) 0.55432(10) 0.0348(3) Uani 1 1 d . .
H11 H 0.0417 0.0564 0.6069 0.042 Uiso 1 1 calc R U
C12 C -0.04293(13) 0.25550(13) 0.52940(9) 0.0295(2) Uani 1 1 d . .
C13 C -0.00702(13) 0.35917(13) 0.45217(9) 0.0286(2) Uani 1 1 d . .
H13 H -0.0821 0.4457 0.4340 0.034 Uiso 1 1 calc R U
C14 C 0.13709(13) 0.33790(12) 0.40126(8) 0.0273(2) Uani 1 1 d . .
H14 H 0.1604 0.4099 0.3486 0.033 Uiso 1 1 calc R U
C15 C -0.2270(2) 0.1917(2) 0.66191(15) 0.0634(5) Uani 1 1 d . .
H15A H -0.2164 0.0990 0.6419 0.095 Uiso 1 1 calc R U
H15B H -0.3315 0.2309 0.6900 0.095 Uiso 1 1 calc R U
H15C H -0.1589 0.1793 0.7139 0.095 Uiso 1 1 calc R U
C16 C 0.49069(11) 0.15952(11) 0.16598(7) 0.02044(19) Uani 1 1 d . .
C17 C 0.37552(12) 0.29761(11) 0.13945(8) 0.0225(2) Uani 1 1 d . .
C18 C 0.41146(14) 0.42719(13) 0.12478(10) 0.0323(3) Uani 1 1 d . .
H18 H 0.5121 0.4274 0.1294 0.039 Uiso 1 1 calc R U
C19 C 0.30261(17) 0.55650(14) 0.10341(12) 0.0431(3) Uani 1 1 d . .
H19 H 0.3291 0.6439 0.0945 0.052 Uiso 1 1 calc R U
C20 C 0.15569(16) 0.55819(15) 0.09513(11) 0.0428(3) Uani 1 1 d . .
H20 H 0.0811 0.6463 0.0806 0.051 Uiso 1 1 calc R U
C21 C 0.11907(14) 0.43038(16) 0.10822(10) 0.0379(3) Uani 1 1 d . .
H21 H 0.0189 0.4307 0.1016 0.045 Uiso 1 1 calc R U
C22 C 0.22662(13) 0.30168(13) 0.13088(9) 0.0299(2) Uani 1 1 d . .
H22 H 0.1988 0.2148 0.1408 0.036 Uiso 1 1 calc R U
C23 C 0.47497(12) 0.03453(11) 0.15070(8) 0.0232(2) Uani 1 1 d . .
H23 H 0.3924 0.0401 0.1150 0.028 Uiso 1 1 calc R U
C24 C 0.57120(12) -0.10940(11) 0.18306(8) 0.0234(2) Uani 1 1 d . .
C25 C 0.59092(14) -0.21554(13) 0.12290(9) 0.0301(2) Uani 1 1 d . .
H25 H 0.5417 -0.1933 0.0624 0.036 Uiso 1 1 calc R U
C26 C 0.68115(16) -0.35236(13) 0.15038(10) 0.0368(3) Uani 1 1 d . .
H26 H 0.6949 -0.4228 0.1081 0.044 Uiso 1 1 calc R U
C27 C 0.75150(17) -0.38715(13) 0.23906(11) 0.0394(3) Uani 1 1 d . .
H27 H 0.8141 -0.4810 0.2575 0.047 Uiso 1 1 calc R U
C28 C 0.73015(17) -0.28434(13) 0.30089(10) 0.0387(3) Uani 1 1 d . .
H28 H 0.7774 -0.3082 0.3623 0.046 Uiso 1 1 calc R U
C29 C 0.64019(15) -0.14691(12) 0.27355(9) 0.0311(2) Uani 1 1 d . .
H29 H 0.6253 -0.0775 0.3168 0.037 Uiso 1 1 calc R U
C30 C 0.78008(12) 0.08188(13) 0.04901(9) 0.0273(2) Uani 1 1 d . .

loop_
_atom_site_aniso_label
_atom_site_aniso_U_11
_atom_site_aniso_U_22
_atom_site_aniso_U_33
_atom_site_aniso_U_23
_atom_site_aniso_U_13
_atom_site_aniso_U_12
O1 0.0257(5) 0.0554(6) 0.0482(6) -0.0115(5) 0.0094(4) -0.0090(4)
N1 0.0231(4) 0.0283(5) 0.0249(4) -0.0092(3) 0.0015(3) -0.0073(4)
N2 0.0293(5) 0.0597(7) 0.0386(6) -0.0249(5) 0.0028(4) -0.0130(5)
C1 0.0196(4) 0.0211(4) 0.0236(4) -0.0070(4) -0.0024(3) -0.0053(4)
C2 0.0169(4) 0.0193(4) 0.0240(4) -0.0060(3) -0.0029(3) -0.0049(3)
C3 0.0193(5) 0.0245(5) 0.0252(5) -0.0080(4) -0.0003(4) -0.0064(4)
C4 0.0175(5) 0.0319(5) 0.0335(5) -0.0102(4) 0.0001(4) -0.0076(4)
C5 0.0205(5) 0.0335(6) 0.0358(6) -0.0092(5) -0.0061(4) -0.0101(4)
C6 0.0243(5) 0.0271(5) 0.0277(5) -0.0090(4) -0.0059(4) -0.0082(4)
C7 0.0222(5) 0.0267(5) 0.0229(5) -0.0098(4) -0.0023(4) -0.0047(4)
C8 0.0355(7) 0.0498(8) 0.0631(9) -0.0398(7) 0.0114(6) -0.0169(6)
C9 0.0228(5) 0.0282(5) 0.0219(4) -0.0096(4) -0.0008(4) -0.0081(4)
C10 0.0273(5) 0.0294(6) 0.0314(6) -0.0032(4) -0.0003(4) -0.0048(4)
C11 0.0315(6) 0.0368(6) 0.0325(6) -0.0009(5) 0.0039(5) -0.0107(5)
C12 0.0231(5) 0.0382(6) 0.0296(5) -0.0122(5) 0.0010(4) -0.0091(5)
C13 0.0244(5) 0.0305(5) 0.0310(5) -0.0093(4) -0.0052(4) -0.0034(4)
C14 0.0279(5) 0.0288(5) 0.0255(5) -0.0049(4) -0.0033(4) -0.0077(4)
C15 0.0459(9) 0.0742(12) 0.0624(11) -0.0100(9) 0.0254(8) -0.0210(9)
C16 0.0166(4) 0.0249(5) 0.0209(4) -0.0066(4) -0.0014(3) -0.0057(4)
C17 0.0199(5) 0.0247(5) 0.0220(4) -0.0052(4) -0.0014(4) -0.0045(4)
C18 0.0273(6) 0.0265(5) 0.0432(7) -0.0022(5) -0.0081(5) -0.0074(4)
C19 0.0424(8) 0.0249(6) 0.0577(9) 0.0007(6) -0.0113(6) -0.0043(5)
C20 0.0348(7) 0.0348(7) 0.0472(8) -0.0011(6) -0.0092(6) 0.0071(5)
C21 0.0218(5) 0.0460(7) 0.0413(7) -0.0056(6) -0.0064(5) -0.0012(5)
C22 0.0209(5) 0.0343(6) 0.0345(6) -0.0067(5) -0.0037(4) -0.0064(4)
C23 0.0211(5) 0.0265(5) 0.0244(5) -0.0066(4) -0.0039(4) -0.0076(4)
C24 0.0237(5) 0.0231(5) 0.0254(5) -0.0056(4) -0.0011(4) -0.0090(4)
C25 0.0362(6) 0.0298(6) 0.0287(5) -0.0090(4) -0.0038(4) -0.0128(5)
C26 0.0484(8) 0.0264(6) 0.0384(6) -0.0129(5) 0.0002(5) -0.0116(5)
C27 0.0494(8) 0.0219(5) 0.0430(7) -0.0041(5) -0.0048(6) -0.0046(5)
C28 0.0527(8) 0.0268(6) 0.0348(6) -0.0017(5) -0.0147(6) -0.0050(5)
C29 0.0429(7) 0.0235(5) 0.0285(5) -0.0066(4) -0.0090(5) -0.0072(5)
C30 0.0187(5) 0.0339(6) 0.0311(5) -0.0123(4) 0.0013(4) -0.0072(4)

loop_
_atom_type_symbol
_atom_type_description
_atom_type_scat_dispersion_real
_atom_type_scat_dispersion_imag
_atom_type_scat_source
C C 0.0033 0.0016 'International Tables Vol C Tables 4.2.6.8 and 6.1.1.4'
H H 0.0000 0.0000 'International Tables Vol C Tables 4.2.6.8 and 6.1.1.4'
N N 0.0061 0.0033 'International Tables Vol C Tables 4.2.6.8 and 6.1.1.4'
O O 0.0106 0.0060 'International Tables Vol C Tables 4.2.6.8 and 6.1.1.4'

loop_
_geom_angle_atom_site_label_1
_geom_angle_atom_site_label_2
_geom_angle_atom_site_label_3
_geom_angle
C12 O1 C15 117.68(12)
C7 N1 C9 122.70(9)
C6 C1 C2 119.71(9)
C6 C1 C7 119.69(9)
C2 C1 C7 120.59(9)
C3 C2 C1 117.67(9)
C3 C2 C16 119.15(9)
C1 C2 C16 123.05(9)
C4 C3 C2 122.07(9)
C4 C3 C30 117.22(9)
C2 C3 C30 120.70(9)
C5 C4 C3 119.27(10)
C4 C5 C6 119.66(10)
C5 C6 C1 121.60(10)
N1 C7 C1 116.36(9)
N1 C7 C8 126.84(10)
C1 C7 C8 116.79(10)
C10 C9 C14 118.52(10)
C10 C9 N1 118.66(10)
C14 C9 N1 122.53(10)
C9 C10 C11 121.17(11)
C12 C11 C10 119.68(11)
O1 C12 C11 124.64(11)
O1 C12 C13 115.72(11)
C11 C12 C13 119.63(11)
C14 C13 C12 120.65(11)
C13 C14 C9 120.29(11)
C23 C16 C17 121.93(9)
C23 C16 C2 121.61(9)
C17 C16 C2 116.36(9)
C18 C17 C22 117.71(10)
C18 C17 C16 121.18(10)
C22 C17 C16 121.10(10)
C17 C18 C19 121.19(11)
C20 C19 C18 120.19(13)
C21 C20 C19 119.18(12)
C20 C21 C22 120.75(12)
C21 C22 C17 120.97(11)
C16 C23 C24 127.23(10)
C29 C24 C25 118.20(10)
C29 C24 C23 122.80(10)
C25 C24 C23 118.96(10)
C26 C25 C24 120.83(11)
C27 C26 C25 120.31(11)
C26 C27 C28 119.63(12)
C29 C28 C27 120.30(12)
C28 C29 C24 120.68(11)
N2 C30 C3 176.60(12)

loop_
_geom_bond_atom_site_label_1
_geom_bond_atom_site_label_2
_geom_bond_distance
O1 C12 1.3731(14)
O1 C15 1.428(2)
N1 C7 1.2712(14)
N1 C9 1.4150(14)
N2 C30 1.1426(15)
C1 C6 1.3943(14)
C1 C2 1.4076(14)
C1 C7 1.4938(14)
C2 C3 1.4050(14)
C2 C16 1.4952(13)
C3 C4 1.3972(14)
C3 C30 1.4429(15)
C4 C5 1.3818(16)
C5 C6 1.3867(16)
C7 C8 1.5053(16)
C9 C10 1.3868(16)
C9 C14 1.3977(16)
C10 C11 1.3922(17)
C11 C12 1.3837(18)
C12 C13 1.3860(17)
C13 C14 1.3837(16)
C16 C23 1.3467(14)
C16 C17 1.4886(14)
C17 C18 1.3911(16)
C17 C22 1.3974(15)
C18 C19 1.3912(17)
C19 C20 1.385(2)
C20 C21 1.379(2)
C21 C22 1.3838(17)
C23 C24 1.4680(15)
C24 C29 1.3963(16)
C24 C25 1.4003(15)
C25 C26 1.3830(18)
C26 C27 1.383(2)
C27 C28 1.3865(19)
C28 C29 1.3863(17)
